data_7227492
loop_
_publ_author_name
'Wei, Qin'
'Wei, Mei-Juan'
'Ou, Yan-Jun'
'Zhang, Ji-Yuan'
'Huang, Xia'
'Cai, Yue-Peng'
'Si, Li-Ping'

_publ_section_title
;
 Formation and conversion of six temperature-dependent fluorescent
 ZnII-complexes containing two in situ formed N-rich heterocyclic ligands
;
_journal_issue 12
_journal_name_full 'RSC Adv.'
_journal_page_first 6994
_journal_paper_doi 10.1039/C6RA25678C
_journal_volume 7
_journal_year 2017
_chemical_formula_moiety 'C36 H26 N20 Zn2'
_chemical_formula_sum 'C36 H26 N20 Zn2'
_chemical_formula_weight 869.51
_space_group_crystal_system monoclinic
_space_group_IT_number 14
_space_group_name_Hall '-P 2yn'
_space_group_name_H-M_alt 'P 1 21/n 1'
_symmetry_space_group_name_Hall '-P 2yn'
_symmetry_space_group_name_H-M 'P 1 21/n 1'
_atom_sites_solution_hydrogens geom
_audit_block_doi 10.5517/ccdc.csd.cc13n452
_audit_creation_method SHELXL-2016/6
_audit_update_record
;
2017-01-10 deposited with the CCDC.
2017-01-13 downloaded from the CCDC.
;
_cell_angle_alpha 90
_cell_angle_beta 93.623(4)
_cell_angle_gamma 90
_cell_formula_units_Z 4
_cell_length_a 8.884(2)
_cell_length_b 19.730(5)
_cell_length_c 21.404(6)
_cell_measurement_reflns_used 2292
_cell_measurement_temperature 296(2)
_cell_measurement_theta_max 20.27
_cell_measurement_theta_min 2.27
_cell_volume 3744.2(16)
_computing_cell_refinement 'Bruker SAINT'
_computing_data_collection 'Bruker APEX2'
_computing_data_reduction 'Bruker SAINT'
_computing_molecular_graphics 'Bruker SHELXTL'
_computing_publication_material 'Bruker SHELXTL'
_computing_structure_refinement 'SHELXL-2016/6 (Sheldrick, 2016)'
_diffrn_ambient_temperature 296(2)
_diffrn_measured_fraction_theta_full 0.994
_diffrn_measured_fraction_theta_max 0.994
_diffrn_measurement_device_type 'Bruker APEX-II CCD'
_diffrn_radiation_type MoK\a
_diffrn_radiation_wavelength 0.71073
_diffrn_reflns_av_R_equivalents 0.0672
_diffrn_reflns_av_unetI/netI 0.0856
_diffrn_reflns_Laue_measured_fraction_full 0.994
_diffrn_reflns_Laue_measured_fraction_max 0.994
_diffrn_reflns_limit_h_max 10
_diffrn_reflns_limit_h_min -10
_diffrn_reflns_limit_k_max 20
_diffrn_reflns_limit_k_min -23
_diffrn_reflns_limit_l_max 25
_diffrn_reflns_limit_l_min -24
_diffrn_reflns_number 18710
_diffrn_reflns_point_group_measured_fraction_full 0.994
_diffrn_reflns_point_group_measured_fraction_max 0.994
_diffrn_reflns_theta_full 25.032
_diffrn_reflns_theta_max 25.032
_diffrn_reflns_theta_min 1.405
_exptl_absorpt_coefficient_mu 1.340
_exptl_absorpt_correction_T_max 0.6147
_exptl_absorpt_correction_T_min 0.4120
_exptl_absorpt_correction_type multi-scan
_exptl_crystal_colour COLORLESS
_exptl_crystal_density_diffrn 1.543
_exptl_crystal_description BLOCK
_exptl_crystal_F_000 1768
_exptl_crystal_size_max 0.220
_exptl_crystal_size_mid 0.130
_exptl_crystal_size_min 0.090
_refine_diff_density_max 0.880
_refine_diff_density_min -0.756
_refine_diff_density_rms 0.081
_refine_ls_extinction_coef 0.0012(4)
_refine_ls_extinction_expression Fc^*^=kFc[1+0.001xFc^2^\l^3^/sin(2\q)]^-1/4^
_refine_ls_extinction_method 'SHELXL-2016/6 (Sheldrick 2016)'
_refine_ls_goodness_of_fit_ref 1.050
_refine_ls_hydrogen_treatment constr
_refine_ls_matrix_type full
_refine_ls_number_parameters 524
_refine_ls_number_reflns 6588
_refine_ls_number_restraints 29
_refine_ls_restrained_S_all 1.057
_refine_ls_R_factor_all 0.1211
_refine_ls_R_factor_gt 0.0600
_refine_ls_shift/su_max 0.001
_refine_ls_shift/su_mean 0.000
_refine_ls_structure_factor_coef Fsqd
_refine_ls_weighting_details 'w=1/[\s^2^(Fo^2^)+(0.0879P)^2^] where P=(Fo^2^+2Fc^2^)/3'
_refine_ls_weighting_scheme calc
_refine_ls_wR_factor_gt 0.1514
_refine_ls_wR_factor_ref 0.1849
_reflns_Friedel_coverage 0.000
_reflns_number_gt 3609
_reflns_number_total 6588
_reflns_threshold_expression 'I > 2\s(I)'
_cod_data_source_file c6ra25678c2.cif
_cod_data_source_block 5
_cod_original_cell_volume 3744.1(18)
_cod_database_code 7227492
_shelx_shelxl_version_number 2016/6
_shelx_space_group_comment
;
The symmetry employed for this shelxl refinement is uniquely defined
by the following loop, which should always be used as a source of
symmetry information in preference to the above space-group names.
They are only intended as comments.
;
_shelx_estimated_absorpt_t_min 0.757
_shelx_estimated_absorpt_t_max 0.889

loop_
_space_group_symop_operation_xyz
'x, y, z'
'-x+1/2, y+1/2, -z+1/2'
'-x, -y, -z'
'x-1/2, -y-1/2, z-1/2'

loop_
_atom_site_label
_atom_site_type_symbol
_atom_site_fract_x
_atom_site_fract_y
_atom_site_fract_z
_atom_site_U_iso_or_equiv
_atom_site_adp_type
_atom_site_occupancy
_atom_site_site_symmetry_order
_atom_site_calc_flag
_atom_site_refinement_flags_posn
_atom_site_refinement_flags_adp
Zn1 Zn 0.91335(8) 0.80017(4) 0.00990(3) 0.0552(3) Uani 1 1 d . .
Zn2 Zn 0.42068(9) 0.92398(4) 0.23029(3) 0.0617(3) Uani 1 1 d . .
N13 N 0.5345(5) 0.9840(2) 0.1552(2) 0.0523(13) Uani 1 1 d . .
N12 N 0.3974(5) 0.8519(2) 0.1622(2) 0.0497(12) Uani 1 1 d . .
N11 N 0.2216(6) 0.8578(3) 0.2541(3) 0.0691(15) Uani 1 1 d . .
N2 N 0.8254(5) 0.7544(2) 0.0843(2) 0.0470(12) Uani 1 1 d . .
N3 N 0.9566(5) 0.8882(2) 0.0768(2) 0.0559(13) Uani 1 1 d . .
N1 N 0.8863(6) 0.6853(3) -0.0158(2) 0.0605(14) Uani 1 1 d . .
N16 N 0.3093(5) 0.7592(2) 0.1166(2) 0.0525(13) Uani 1 1 d . .
C7 C 0.7291(6) 0.6714(3) 0.1372(2) 0.0437(10) Uani 1 1 d . U
C30 C 0.4766(6) 0.8421(3) 0.1099(3) 0.0468(14) Uani 1 1 d . .
C31 C 0.6137(6) 0.8830(3) 0.0984(3) 0.0458(14) Uani 1 1 d . .
H31 H 0.639249 0.873729 0.055350 0.055 Uiso 1 1 calc R U
C33 C 0.6426(7) 1.0009(3) 0.0576(3) 0.0555(16) Uani 1 1 d . .
H33 H 0.683012 0.982112 0.022512 0.067 Uiso 1 1 calc R U
C32 C 0.5932(6) 0.9593(3) 0.1040(3) 0.0455(14) Uani 1 1 d . .
C24 C 0.2975(7) 0.8022(3) 0.1664(3) 0.0523(15) Uani 1 1 d . .
C25 C 0.2356(8) 0.6989(3) 0.1000(4) 0.0700(19) Uani 1 1 d . .
H25 H 0.159081 0.682369 0.123479 0.084 Uiso 1 1 calc R U
C29 C 0.4242(7) 0.7841(3) 0.0800(3) 0.0491(15) Uani 1 1 d . .
C23 C 0.1986(7) 0.8021(3) 0.2179(3) 0.0567(16) Uani 1 1 d . .
C34 C 0.6321(7) 1.0699(3) 0.0633(3) 0.0649(18) Uani 1 1 d . .
H34 H 0.664966 1.098189 0.032182 0.078 Uiso 1 1 calc R U
C36 C 0.5246(7) 1.0520(3) 0.1603(3) 0.0649(18) Uani 1 1 d . .
H36 H 0.483579 1.069944 0.195611 0.078 Uiso 1 1 calc R U
C28 C 0.4651(7) 0.7479(3) 0.0268(3) 0.0590(17) Uani 1 1 d . .
H28 H 0.540278 0.764261 0.002500 0.071 Uiso 1 1 calc R U
C26 C 0.2766(9) 0.6654(3) 0.0499(4) 0.082(2) Uani 1 1 d . .
H26 H 0.227845 0.625007 0.039005 0.098 Uiso 1 1 calc R U
C20 C 0.0219(9) 0.8200(5) 0.3154(4) 0.090(3) Uani 1 1 d . .
H20 H -0.040013 0.827773 0.348117 0.108 Uiso 1 1 calc R U
C22 C 0.0927(8) 0.7549(4) 0.2312(4) 0.075(2) Uani 1 1 d . .
H22 H 0.079421 0.716449 0.206262 0.091 Uiso 1 1 calc R U
C19 C 0.1323(9) 0.8672(4) 0.3016(4) 0.088(2) Uani 1 1 d . .
H19 H 0.144252 0.906090 0.325911 0.106 Uiso 1 1 calc R U
C35 C 0.5726(8) 1.0966(3) 0.1152(3) 0.0704(19) Uani 1 1 d . .
H35 H 0.564524 1.143278 0.120368 0.084 Uiso 1 1 calc R U
C27 C 0.3940(8) 0.6894(4) 0.0117(3) 0.075(2) Uani 1 1 d . .
H27 H 0.420119 0.664612 -0.022988 0.090 Uiso 1 1 calc R U
C21 C 0.0064(9) 0.7641(4) 0.2812(4) 0.082(2) Uani 1 1 d . .
H21 H -0.063063 0.731216 0.291248 0.099 Uiso 1 1 calc R U
C6 C 0.8023(6) 0.6874(3) 0.0852(3) 0.0464(12) Uani 1 1 d . U
C5 C 0.8385(7) 0.6466(3) 0.0312(3) 0.0585(17) Uani 1 1 d . .
C1 C 0.9187(8) 0.6544(4) -0.0680(3) 0.080(2) Uani 1 1 d . .
H1 H 0.951747 0.680670 -0.100504 0.096 Uiso 1 1 calc R U
C4 C 0.8264(12) 0.5784(4) 0.0246(4) 0.118(4) Uani 1 1 d . .
H4 H 0.796229 0.552060 0.057586 0.142 Uiso 1 1 calc R U
C8 C 0.6754(9) 0.6105(4) 0.1587(3) 0.082(2) Uani 1 1 d . .
H8 H 0.692371 0.570675 0.137073 0.099 Uiso 1 1 calc R U
C3 C 0.8587(14) 0.5481(4) -0.0308(4) 0.139(4) Uani 1 1 d . .
H3 H 0.847275 0.501533 -0.035892 0.166 Uiso 1 1 calc R U
C2 C 0.9063(10) 0.5860(4) -0.0770(4) 0.098(3) Uani 1 1 d . .
H2 H 0.930712 0.566326 -0.114514 0.117 Uiso 1 1 calc R U
N14 N 0.5977(8) 0.8925(3) 0.2845(3) 0.0768(18) Uani 1 1 d . .
N15 N 0.3258(7) 1.0028(3) 0.2714(3) 0.0756(17) Uani 1 1 d . .
N4 N 1.1127(6) 0.8083(3) -0.0231(3) 0.0704(16) Uani 1 1 d . .
N5 N 0.7508(7) 0.8385(3) -0.0464(3) 0.0758(17) Uani 1 1 d . .
C11 C 0.6293(7) 0.7291(3) 0.2270(3) 0.0644(18) Uani 1 1 d . .
H11 H 0.615729 0.768080 0.250396 0.077 Uiso 1 1 calc R U
N17 N 0.6819(9) 0.9199(3) 0.3198(4) 0.0802(19) Uani 1 1 d . .
N19 N 0.3912(8) 1.0427(3) 0.3038(3) 0.0724(17) Uani 1 1 d . .
N7 N 1.1586(6) 0.7818(3) -0.0677(3) 0.0664(15) Uani 1 1 d . .
N9 N 0.7656(6) 0.8414(3) -0.1016(3) 0.0657(15) Uani 1 1 d . .
C14 C 0.8899(7) 0.8984(3) 0.1304(3) 0.0464(14) Uani 1 1 d . .
C17 C 1.1187(8) 0.9831(4) 0.1011(4) 0.077(2) Uani 1 1 d . .
H17 H 1.195313 1.011749 0.089581 0.092 Uiso 1 1 calc R U
C15 C 0.9381(7) 0.9502(3) 0.1708(3) 0.0606(17) Uani 1 1 d . .
H15 H 0.891866 0.956529 0.208140 0.073 Uiso 1 1 calc R U
C16 C 1.0546(8) 0.9925(3) 0.1556(3) 0.073(2) Uani 1 1 d . .
H16 H 1.088089 1.026865 0.182770 0.088 Uiso 1 1 calc R U
C18 C 1.0692(7) 0.9297(3) 0.0619(3) 0.0697(19) Uani 1 1 d . .
H18 H 1.115327 0.922782 0.024633 0.084 Uiso 1 1 calc R U
C13 C 0.7522(6) 0.8583(3) 0.1432(3) 0.0441(14) Uani 1 1 d . .
H13 H 0.728112 0.867389 0.186427 0.053 Uiso 1 1 calc R U
C12 C 0.7689(6) 0.7834(3) 0.1360(3) 0.0491(12) Uani 1 1 d . U
C10 C 0.5756(9) 0.6686(4) 0.2459(3) 0.087(2) Uani 1 1 d . .
H10 H 0.523025 0.666148 0.282002 0.105 Uiso 1 1 calc R U
C9 C 0.5995(11) 0.6088(4) 0.2105(4) 0.101(3) Uani 1 1 d . .
H9 H 0.561281 0.567674 0.223717 0.121 Uiso 1 1 calc R U
N6 N 0.7060(6) 0.7318(2) 0.1713(2) 0.0571(10) Uani 1 1 d . U
N20 N 0.4513(9) 1.0828(4) 0.3354(4) 0.108(3) Uani 1 1 d . .
N18 N 0.7661(10) 0.9426(4) 0.3574(5) 0.145(4) Uani 1 1 d . .
N10 N 0.7758(8) 0.8466(4) -0.1547(3) 0.107(2) Uani 1 1 d . .
N8 N 1.2115(8) 0.7571(3) -0.1105(3) 0.091(2) Uani 1 1 d . .

loop_
_atom_site_aniso_label
_atom_site_aniso_U_11
_atom_site_aniso_U_22
_atom_site_aniso_U_33
_atom_site_aniso_U_23
_atom_site_aniso_U_13
_atom_site_aniso_U_12
Zn1 0.0595(5) 0.0619(5) 0.0459(4) 0.0040(3) 0.0180(3) 0.0004(4)
Zn2 0.0784(6) 0.0530(5) 0.0563(5) -0.0046(3) 0.0243(4) 0.0046(4)
N13 0.061(3) 0.044(3) 0.054(3) 0.002(2) 0.018(3) 0.000(2)
N12 0.055(3) 0.039(3) 0.057(3) 0.004(2) 0.015(2) -0.003(2)
N11 0.072(4) 0.067(4) 0.072(4) 0.001(3) 0.033(3) 0.002(3)
N2 0.059(3) 0.045(3) 0.039(3) 0.000(2) 0.016(2) 0.003(2)
N3 0.056(3) 0.059(3) 0.054(3) -0.004(2) 0.018(3) -0.009(3)
N1 0.075(4) 0.059(3) 0.050(3) -0.010(3) 0.019(3) -0.008(3)
N16 0.056(3) 0.042(3) 0.059(3) 0.005(2) 0.003(3) -0.009(2)
C7 0.0440(14) 0.0434(12) 0.0437(12) 0.0045(9) 0.0023(9) -0.0006(10)
C30 0.052(4) 0.042(4) 0.048(4) 0.001(3) 0.013(3) 0.003(3)
C31 0.054(4) 0.042(3) 0.043(3) -0.003(3) 0.016(3) -0.006(3)
C33 0.062(4) 0.047(4) 0.060(4) 0.002(3) 0.022(3) -0.002(3)
C32 0.048(4) 0.045(4) 0.045(3) 0.002(3) 0.011(3) -0.003(3)
C24 0.053(4) 0.047(4) 0.058(4) 0.003(3) 0.011(3) -0.002(3)
C25 0.069(5) 0.050(4) 0.092(6) 0.007(4) 0.012(4) -0.014(4)
C29 0.051(4) 0.047(4) 0.050(4) 0.006(3) 0.010(3) -0.001(3)
C23 0.057(4) 0.050(4) 0.064(4) 0.014(3) 0.012(3) 0.002(3)
C34 0.071(5) 0.052(4) 0.074(5) 0.019(3) 0.024(4) -0.003(3)
C36 0.080(5) 0.049(4) 0.069(5) -0.002(3) 0.026(4) 0.000(4)
C28 0.073(5) 0.045(4) 0.059(4) -0.006(3) 0.001(3) -0.001(3)
C26 0.097(6) 0.047(4) 0.102(6) -0.014(4) 0.013(5) -0.011(4)
C20 0.070(5) 0.121(7) 0.085(6) 0.035(5) 0.045(4) 0.014(5)
C22 0.064(5) 0.081(5) 0.083(5) 0.020(4) 0.019(4) -0.016(4)
C19 0.093(6) 0.090(6) 0.085(6) 0.008(4) 0.039(5) 0.010(5)
C35 0.086(5) 0.042(4) 0.086(5) 0.005(3) 0.025(4) -0.006(3)
C27 0.087(6) 0.065(5) 0.074(5) -0.011(4) 0.010(4) 0.008(4)
C21 0.082(6) 0.088(6) 0.079(6) 0.021(5) 0.021(4) -0.020(5)
C6 0.0475(15) 0.0463(15) 0.0455(13) 0.0005(9) 0.0051(9) 0.0008(10)
C5 0.076(5) 0.050(4) 0.051(4) 0.001(3) 0.015(3) 0.006(3)
C1 0.104(6) 0.085(6) 0.055(4) -0.017(4) 0.038(4) -0.025(5)
C4 0.232(12) 0.048(5) 0.083(6) 0.003(4) 0.068(7) 0.020(6)
C8 0.124(7) 0.057(5) 0.070(5) 0.008(4) 0.040(5) 0.007(4)
C3 0.269(14) 0.061(5) 0.097(7) -0.023(5) 0.093(8) -0.019(7)
C2 0.138(8) 0.085(6) 0.075(6) -0.034(5) 0.043(5) -0.010(5)
N14 0.101(5) 0.075(4) 0.054(4) -0.011(3) 0.003(3) 0.011(4)
N15 0.094(5) 0.056(4) 0.079(4) -0.011(3) 0.033(4) 0.007(3)
N4 0.070(4) 0.070(4) 0.075(4) -0.018(3) 0.030(3) -0.012(3)
N5 0.086(4) 0.099(5) 0.043(3) 0.010(3) 0.016(3) 0.013(3)
C11 0.086(5) 0.061(4) 0.050(4) 0.004(3) 0.031(3) -0.001(4)
N17 0.100(6) 0.055(4) 0.086(5) -0.013(4) 0.015(4) 0.009(4)
N19 0.102(5) 0.049(4) 0.069(4) 0.000(3) 0.030(4) 0.018(4)
N7 0.077(4) 0.065(4) 0.059(4) -0.003(3) 0.025(3) -0.011(3)
N9 0.063(4) 0.065(4) 0.071(4) -0.002(3) 0.010(3) 0.000(3)
C14 0.054(4) 0.043(3) 0.044(3) -0.001(3) 0.014(3) 0.002(3)
C17 0.068(5) 0.071(5) 0.093(6) -0.017(4) 0.027(4) -0.027(4)
C15 0.062(4) 0.070(5) 0.050(4) -0.008(3) 0.007(3) -0.006(4)
C16 0.078(5) 0.073(5) 0.070(5) -0.024(4) 0.016(4) -0.021(4)
C18 0.063(5) 0.074(5) 0.074(5) -0.006(4) 0.025(4) -0.012(4)
C13 0.047(3) 0.042(3) 0.045(3) -0.003(2) 0.015(3) 0.005(3)
C12 0.0492(15) 0.0492(14) 0.0489(15) -0.0017(9) 0.0024(10) 0.0016(10)
C10 0.137(7) 0.065(5) 0.066(5) 0.010(4) 0.048(5) -0.009(5)
C9 0.163(9) 0.050(5) 0.095(6) 0.013(4) 0.062(6) -0.006(5)
N6 0.0603(14) 0.0550(12) 0.0564(13) -0.0012(8) 0.0078(10) 0.0002(9)
N20 0.126(6) 0.077(5) 0.122(6) -0.030(4) 0.013(5) 0.023(4)
N18 0.138(8) 0.089(6) 0.202(10) -0.054(6) -0.040(7) 0.011(5)
N10 0.115(6) 0.146(7) 0.060(5) 0.002(4) 0.021(4) -0.001(5)
N8 0.102(5) 0.102(5) 0.071(4) -0.015(4) 0.031(4) -0.004(4)

loop_
_atom_type_symbol
_atom_type_description
_atom_type_scat_dispersion_real
_atom_type_scat_dispersion_imag
_atom_type_scat_source
C C 0.0033 0.0016 'International Tables Vol C Tables 4.2.6.8 and 6.1.1.4'
H H 0.0000 0.0000 'International Tables Vol C Tables 4.2.6.8 and 6.1.1.4'
N N 0.0061 0.0033 'International Tables Vol C Tables 4.2.6.8 and 6.1.1.4'
Zn Zn 0.2839 1.4301 'International Tables Vol C Tables 4.2.6.8 and 6.1.1.4'

loop_
_geom_angle_atom_site_label_1
_geom_angle_atom_site_label_2
_geom_angle_atom_site_label_3
_geom_angle
N4 Zn1 N5 113.1(2)
N4 Zn1 N2 136.3(2)
N5 Zn1 N2 110.3(2)
N4 Zn1 N3 92.5(2)
N5 Zn1 N3 100.4(2)
N2 Zn1 N3 84.50(18)
N4 Zn1 N1 94.4(2)
N5 Zn1 N1 99.6(2)
N2 Zn1 N1 73.42(17)
N3 Zn1 N1 154.26(18)
N14 Zn2 N15 109.0(3)
N14 Zn2 N12 103.9(2)
N15 Zn2 N12 146.2(2)
N14 Zn2 N13 101.7(2)
N15 Zn2 N13 97.1(2)
N12 Zn2 N13 83.58(18)
N14 Zn2 N11 106.6(2)
N15 Zn2 N11 89.6(2)
N12 Zn2 N11 73.43(19)
N13 Zn2 N11 146.93(19)
C32 N13 C36 117.4(5)
C32 N13 Zn2 127.0(4)
C36 N13 Zn2 115.1(4)
C24 N12 C30 109.3(5)
C24 N12 Zn2 120.3(4)
C30 N12 Zn2 130.3(4)
C19 N11 C23 118.1(6)
C19 N11 Zn2 126.4(5)
C23 N11 Zn2 115.4(4)
C6 N2 C12 109.6(5)
C6 N2 Zn1 121.3(4)
C12 N2 Zn1 128.8(4)
C14 N3 C18 119.1(5)
C14 N3 Zn1 126.1(4)
C18 N3 Zn1 114.6(4)
C1 N1 C5 117.7(6)
C1 N1 Zn1 128.4(5)
C5 N1 Zn1 113.8(4)
C24 N16 C25 132.0(6)
C24 N16 C29 108.0(5)
C25 N16 C29 119.9(5)
C6 C7 C8 131.9(6)
C6 C7 N6 108.5(5)
C8 C7 N6 119.6(6)
N12 C30 C29 108.7(5)
N12 C30 C31 121.6(5)
C29 C30 C31 128.8(5)
C30 C31 C32 114.7(5)
C30 C31 C13 110.1(4)
C32 C31 C13 110.4(4)
C34 C33 C32 120.0(6)
N13 C32 C33 122.1(5)
N13 C32 C31 118.7(5)
C33 C32 C31 119.1(5)
N12 C24 N16 108.7(5)
N12 C24 C23 119.4(6)
N16 C24 C23 131.9(6)
C26 C25 N16 118.8(7)
C30 C29 C28 134.3(6)
C30 C29 N16 105.4(5)
C28 C29 N16 120.2(5)
N11 C23 C22 121.1(7)
N11 C23 C24 110.9(5)
C22 C23 C24 128.0(7)
C33 C34 C35 119.2(6)
N13 C36 C35 123.3(6)
C27 C28 C29 119.2(6)
C25 C26 C27 122.6(7)
C21 C20 C19 119.1(8)
C23 C22 C21 119.9(7)
N11 C19 C20 121.7(8)
C34 C35 C36 118.0(6)
C28 C27 C26 119.3(7)
C20 C21 C22 119.9(7)
N2 C6 C7 108.9(5)
N2 C6 C5 119.4(5)
C7 C6 C5 131.2(6)
N1 C5 C4 120.6(6)
N1 C5 C6 111.9(5)
C4 C5 C6 127.6(6)
N1 C1 C2 123.7(7)
C5 C4 C3 120.2(7)
C9 C8 C7 120.2(7)
C2 C3 C4 119.4(8)
C3 C2 C1 118.5(7)
N17 N14 Zn2 133.2(6)
N19 N15 Zn2 125.0(5)
N7 N4 Zn1 128.4(5)
N9 N5 Zn1 119.9(5)
C10 C11 N6 118.9(6)
N18 N17 N14 174.8(9)
N20 N19 N15 178.0(8)
N8 N7 N4 176.2(7)
N10 N9 N5 177.0(8)
N3 C14 C15 120.5(5)
N3 C14 C13 119.3(5)
C15 C14 C13 119.9(5)
C16 C17 C18 119.3(6)
C16 C15 C14 120.2(6)
C17 C16 C15 119.0(6)
N3 C18 C17 121.7(6)
C14 C13 C12 114.6(5)
C14 C13 C31 109.8(4)
C12 C13 C31 108.6(4)
N2 C12 N6 108.2(5)
N2 C12 C13 122.7(5)
N6 C12 C13 128.0(5)
C11 C10 C9 120.3(7)
C8 C9 C10 121.3(7)
C12 N6 C7 104.8(5)
C12 N6 C11 135.5(5)
C7 N6 C11 119.7(5)

loop_
_geom_bond_atom_site_label_1
_geom_bond_atom_site_label_2
_geom_bond_distance
Zn1 N4 1.954(5)
Zn1 N5 1.972(6)
Zn1 N2 2.029(4)
Zn1 N3 2.268(5)
Zn1 N1 2.342(5)
Zn2 N14 1.994(6)
Zn2 N15 2.000(6)
Zn2 N12 2.038(5)
Zn2 N13 2.284(5)
Zn2 N11 2.282(5)
N13 C32 1.335(7)
N13 C36 1.349(7)
N12 C24 1.329(7)
N12 C30 1.372(7)
N11 C19 1.341(8)
N11 C23 1.352(8)
N2 C6 1.337(6)
N2 C12 1.369(7)
N3 C14 1.339(7)
N3 C18 1.347(7)
N1 C1 1.320(8)
N1 C5 1.353(7)
N16 C24 1.371(7)
N16 C25 1.393(7)
N16 C29 1.414(7)
C7 C6 1.361(7)
C7 C8 1.382(8)
C7 N6 1.420(7)
C30 C29 1.379(8)
C30 C31 1.495(7)
C31 C32 1.523(7)
C31 C13 1.587(8)
C33 C34 1.370(8)
C33 C32 1.381(7)
C24 C23 1.453(8)
C25 C26 1.330(10)
C29 C28 1.411(8)
C23 C22 1.367(8)
C34 C35 1.367(9)
C36 C35 1.393(9)
C28 C27 1.346(9)
C26 C27 1.444(10)
C20 C21 1.326(10)
C20 C19 1.398(10)
C22 C21 1.368(10)
C6 C5 1.462(8)
C5 C4 1.356(9)
C1 C2 1.368(9)
C4 C3 1.373(10)
C8 C9 1.333(9)
C3 C2 1.330(11)
N14 N17 1.162(8)
N15 N19 1.178(8)
N4 N7 1.184(7)
N5 N9 1.198(7)
C11 C10 1.355(9)
C11 N6 1.411(7)
N17 N18 1.154(9)
N19 N20 1.149(9)
N7 N8 1.162(7)
N9 N10 1.150(8)
C14 C15 1.390(8)
C14 C13 1.496(8)
C17 C16 1.342(9)
C17 C18 1.400(9)
C15 C16 1.384(8)
C13 C12 1.495(7)
C12 N6 1.405(7)
C10 C9 1.426(10)
